data_2224894
loop_
_publ_author_name
'Beckett, Michael A.'
'Horton, Peter N.'
'Hursthouse, Michael B.'
'Timmis, James L.'

_publ_section_title
;
 Bis(triphenylphosphoranylidene)ammonium iodide
;
_journal_coeditor_code CI2990
_journal_issue 2
_journal_name_full 'Acta Crystallographica Section E'
_journal_page_first o319
_journal_paper_doi 10.1107/S1600536810000267
_journal_volume 66
_journal_year 2010
_chemical_formula_iupac 'C36 H30 N P2 +, I -'
_chemical_formula_moiety 'C36 H30 N P2 +, I -'
_chemical_formula_sum 'C36 H30 I N P2'
_chemical_formula_weight 665.45
_chemical_name_systematic
;
Bis(triphenylphosphoranylidene)ammonium iodide
;
_space_group_IT_number 14
_symmetry_cell_setting monoclinic
_symmetry_space_group_name_Hall '-P 2ybc'
_symmetry_space_group_name_H-M 'P 1 21/c 1'
_atom_sites_solution_hydrogens geom
_atom_sites_solution_primary direct
_atom_sites_solution_secondary difmap
_audit_creation_method SHELXL-97
_cell_angle_alpha 90.00
_cell_angle_beta 91.3370(10)
_cell_angle_gamma 90.00
_cell_formula_units_Z 8
_cell_length_a 29.6827(6)
_cell_length_b 10.1604(2)
_cell_length_c 20.2114(4)
_cell_measurement_reflns_used 14269
_cell_measurement_temperature 120(2)
_cell_measurement_theta_max 27.485
_cell_measurement_theta_min 2.910
_cell_volume 6093.9(2)
_computing_cell_refinement 'DENZO (Otwinowski & Minor, 1997) and COLLECT (Hooft, 1998)'
_computing_data_collection 'COLLECT (Hooft, 1998)'
_computing_data_reduction 'DENZO (Otwinowski & Minor, 1997) and COLLECT (Hooft, 1998)'
_computing_molecular_graphics 'ORTEP-3 for Windows (Farrugia, 1997)'
_computing_publication_material 'WinGX (Farrugia, 1999)'
_computing_structure_refinement 'SHELXL97 (Sheldrick, 2008)'
_computing_structure_solution 'SHELXS97 (Sheldrick, 2008)'
_diffrn_ambient_temperature 120(2)
_diffrn_detector_area_resol_mean '4096x4096pixels / 62x62mm'
_diffrn_measured_fraction_theta_full 0.995
_diffrn_measured_fraction_theta_max 0.995
_diffrn_measurement_device_type 'Bruker--Nonius APEXII CCD camera on \k-goniostat'
_diffrn_measurement_method '\f and \w scans'
_diffrn_radiation_monochromator '10cm confocal mirrors'
_diffrn_radiation_source 'Bruker-Nonius FR591 rotating anode'
_diffrn_radiation_type MoK\a
_diffrn_radiation_wavelength 0.71073
_diffrn_reflns_av_R_equivalents 0.0539
_diffrn_reflns_av_sigmaI/netI 0.0501
_diffrn_reflns_limit_h_max 38
_diffrn_reflns_limit_h_min -38
_diffrn_reflns_limit_k_max 13
_diffrn_reflns_limit_k_min -13
_diffrn_reflns_limit_l_max 26
_diffrn_reflns_limit_l_min -26
_diffrn_reflns_number 52122
_diffrn_reflns_theta_full 27.48
_diffrn_reflns_theta_max 27.48
_diffrn_reflns_theta_min 2.91
_diffrn_standards_number 0
_exptl_absorpt_coefficient_mu 1.182
_exptl_absorpt_correction_T_max 0.9433
_exptl_absorpt_correction_T_min 0.8154
_exptl_absorpt_correction_type multi-scan
_exptl_absorpt_process_details '(SADABS; Sheldrick, 2007)'
_exptl_crystal_colour Colourless
_exptl_crystal_density_diffrn 1.451
_exptl_crystal_density_method 'not measured'
_exptl_crystal_description Slab
_exptl_crystal_F_000 2688
_exptl_crystal_size_max 0.18
_exptl_crystal_size_mid 0.10
_exptl_crystal_size_min 0.05
_refine_diff_density_max 0.637
_refine_diff_density_min -0.593
_refine_ls_extinction_method none
_refine_ls_goodness_of_fit_ref 1.111
_refine_ls_hydrogen_treatment constr
_refine_ls_matrix_type full
_refine_ls_number_parameters 721
_refine_ls_number_reflns 13900
_refine_ls_number_restraints 0
_refine_ls_restrained_S_all 1.111
_refine_ls_R_factor_all 0.0613
_refine_ls_R_factor_gt 0.0483
_refine_ls_shift/su_max 0.002
_refine_ls_shift/su_mean 0.000
_refine_ls_structure_factor_coef Fsqd
_refine_ls_weighting_details 'calc w=1/[\s^2^(Fo^2^)+23.1366P] where P=(Fo^2^+2Fc^2^)/3'
_refine_ls_weighting_scheme calc
_refine_ls_wR_factor_gt 0.0966
_refine_ls_wR_factor_ref 0.1045
_reflns_number_gt 11771
_reflns_number_total 13900
_reflns_threshold_expression I>2\s(I)
_cod_data_source_file ci2990.cif
_cod_data_source_block I
_cod_depositor_comments
;
The following automatic conversions were performed:
'_symmetry_cell_setting' value 'Monoclinic' changed to 'monoclinic'
according to '/home/saulius/struct/CIF-dictionaries/cif_core.dic'
dictionary named 'cif_core.dic' version 2.4.1 from 2010-06-29.

Automatic conversion script
Id: cif_fix_enum 1527 2010-12-29 10:47:43Z saulius 

The following automatic conversions were performed:

'_symmetry_cell_setting' value 'Monoclinic' changed to 'monoclinic'
according to /home/saulius/struct/CIF-dictionaries/cif_core.dic
dictionary named 'cif_core.dic' version 2.4.1 from 2010-06-29.

Automatic conversion script
Id: cif_fix_values 1715 2011-07-08 13:25:40Z adriana 
;
_cod_original_sg_symbol_H-M 'P 21/c'
_cod_database_code 2224894
_cod_database_fobs_code 2224894

loop_
_symmetry_equiv_pos_as_xyz
'x, y, z'
'-x, y+1/2, -z+1/2'
'-x, -y, -z'
'x, -y-1/2, z-1/2'

loop_
_atom_site_type_symbol
_atom_site_label
_atom_site_fract_x
_atom_site_fract_y
_atom_site_fract_z
_atom_site_U_iso_or_equiv
_atom_site_adp_type
_atom_site_calc_flag
_atom_site_refinement_flags
_atom_site_occupancy
_atom_site_disorder_assembly
_atom_site_disorder_group
I I1 0.369635(8) -0.03183(2) 0.279022(13) 0.02336(7) Uani d . 1 . .
I I2 0.132635(8) 0.79725(2) 0.522407(13) 0.02426(7) Uani d . 1 . .
C C1 0.44904(12) 0.1172(4) -0.13846(17) 0.0166(7) Uani d . 1 . .
C C2 0.48299(12) 0.0265(4) -0.15317(19) 0.0220(8) Uani d . 1 . .
H H2 0.4791 -0.0644 -0.1438 0.026 Uiso calc R 1 . .
C C3 0.52246(13) 0.0712(5) -0.1817(2) 0.0296(9) Uani d . 1 . .
H H3 0.5458 0.0108 -0.1914 0.036 Uiso calc R 1 . .
C C4 0.52758(14) 0.2024(5) -0.1958(2) 0.0313(10) Uani d . 1 . .
H H4 0.5543 0.2320 -0.2161 0.038 Uiso calc R 1 . .
C C5 0.49427(14) 0.2922(4) -0.1807(2) 0.0287(9) Uani d . 1 . .
H H5 0.4985 0.3830 -0.1898 0.034 Uiso calc R 1 . .
C C6 0.45437(12) 0.2496(4) -0.15225(18) 0.0205(8) Uani d . 1 . .
H H6 0.4312 0.3107 -0.1425 0.025 Uiso calc R 1 . .
C C7 0.40561(12) -0.0902(3) -0.06631(18) 0.0168(7) Uani d . 1 . .
C C8 0.43838(12) -0.0866(4) -0.01529(19) 0.0211(8) Uani d . 1 . .
H H8 0.4550 -0.0082 -0.0071 0.025 Uiso calc R 1 . .
C C9 0.44652(14) -0.1973(4) 0.0233(2) 0.0279(9) Uani d . 1 . .
H H9 0.4687 -0.1946 0.0579 0.033 Uiso calc R 1 . .
C C10 0.42216(15) -0.3126(4) 0.0115(2) 0.0320(10) Uani d . 1 . .
H H10 0.4276 -0.3880 0.0383 0.038 Uiso calc R 1 . .
C C11 0.39005(16) -0.3173(4) -0.0393(2) 0.0367(11) Uani d . 1 . .
H H11 0.3736 -0.3961 -0.0474 0.044 Uiso calc R 1 . .
C C12 0.38185(14) -0.2067(4) -0.0786(2) 0.0275(9) Uani d . 1 . .
H H12 0.3601 -0.2106 -0.1138 0.033 Uiso calc R 1 . .
C C13 0.36500(12) 0.0223(4) -0.18820(18) 0.0176(7) Uani d . 1 . .
C C14 0.38140(15) -0.0762(4) -0.2293(2) 0.0321(10) Uani d . 1 . .
H H14 0.4059 -0.1298 -0.2147 0.039 Uiso calc R 1 . .
C C15 0.36180(17) -0.0955(4) -0.2915(2) 0.0379(11) Uani d . 1 . .
H H15 0.3733 -0.1615 -0.3198 0.045 Uiso calc R 1 . .
C C16 0.32557(14) -0.0191(4) -0.3126(2) 0.0278(9) Uani d . 1 . .
H H16 0.3121 -0.0332 -0.3551 0.033 Uiso calc R 1 . .
C C17 0.30910(13) 0.0775(4) -0.27161(19) 0.0231(8) Uani d . 1 . .
H H17 0.2842 0.1299 -0.2859 0.028 Uiso calc R 1 . .
C C18 0.32898(12) 0.0983(4) -0.20930(18) 0.0198(8) Uani d . 1 . .
H H18 0.3177 0.1651 -0.1813 0.024 Uiso calc R 1 . .
C C21 0.31812(12) 0.0474(4) 0.02718(18) 0.0189(7) Uani d . 1 . .
C C22 0.27423(14) 0.0241(4) 0.00151(19) 0.0272(9) Uani d . 1 . .
H H22 0.2602 0.0869 -0.0270 0.033 Uiso calc R 1 . .
C C23 0.25146(15) -0.0907(4) 0.0180(2) 0.0299(9) Uani d . 1 . .
H H23 0.2219 -0.1061 0.0007 0.036 Uiso calc R 1 . .
C C24 0.27177(15) -0.1817(4) 0.0593(2) 0.0271(9) Uani d . 1 . .
H H24 0.2565 -0.2609 0.0696 0.033 Uiso calc R 1 . .
C C25 0.31401(15) -0.1585(4) 0.0855(2) 0.0358(11) Uani d . 1 . .
H H25 0.3273 -0.2206 0.1152 0.043 Uiso calc R 1 . .
C C26 0.33761(14) -0.0455(4) 0.0693(2) 0.0313(10) Uani d . 1 . .
H H26 0.3671 -0.0317 0.0870 0.038 Uiso calc R 1 . .
C C27 0.39002(12) 0.2361(4) 0.05878(17) 0.0180(7) Uani d . 1 . .
C C28 0.43080(14) 0.2866(4) 0.0371(2) 0.0253(8) Uani d . 1 . .
H H28 0.4365 0.2919 -0.0089 0.030 Uiso calc R 1 . .
C C29 0.46323(15) 0.3293(4) 0.0834(2) 0.0308(9) Uani d . 1 . .
H H29 0.4910 0.3643 0.0688 0.037 Uiso calc R 1 . .
C C30 0.45520(15) 0.3209(4) 0.1501(2) 0.0301(9) Uani d . 1 . .
H H30 0.4775 0.3498 0.1814 0.036 Uiso calc R 1 . .
C C31 0.41511(15) 0.2708(4) 0.1716(2) 0.0305(9) Uani d . 1 . .
H H31 0.4099 0.2654 0.2177 0.037 Uiso calc R 1 . .
C C32 0.38215(14) 0.2280(4) 0.12689(19) 0.0278(9) Uani d . 1 . .
H H32 0.3545 0.1936 0.1422 0.033 Uiso calc R 1 . .
C C33 0.30720(12) 0.3182(3) -0.01112(17) 0.0162(7) Uani d . 1 . .
C C34 0.30652(13) 0.3962(4) -0.0675(2) 0.0220(8) Uani d . 1 . .
H H34 0.3277 0.3817 -0.1012 0.026 Uiso calc R 1 . .
C C35 0.27452(14) 0.4961(4) -0.0745(2) 0.0264(9) Uani d . 1 . .
H H35 0.2742 0.5499 -0.1129 0.032 Uiso calc R 1 . .
C C36 0.24337(14) 0.5172(4) -0.0259(2) 0.0289(9) Uani d . 1 . .
H H36 0.2212 0.5839 -0.0316 0.035 Uiso calc R 1 . .
C C37 0.24440(13) 0.4413(4) 0.0312(2) 0.0284(9) Uani d . 1 . .
H H37 0.2234 0.4576 0.0649 0.034 Uiso calc R 1 . .
C C38 0.27615(12) 0.3414(4) 0.03915(19) 0.0212(8) Uani d . 1 . .
H H38 0.2768 0.2892 0.0782 0.025 Uiso calc R 1 . .
N N1 0.36970(10) 0.1700(3) -0.07309(14) 0.0184(6) Uani d . 1 . .
P P1 0.39496(3) 0.05850(9) -0.11203(4) 0.01427(18) Uani d . 1 . .
P P2 0.34805(3) 0.18839(9) -0.00264(4) 0.01560(18) Uani d . 1 . .
C C41 0.18730(11) 0.2625(3) 0.25464(17) 0.0145(7) Uani d . 1 . .
C C42 0.17620(13) 0.2292(4) 0.18920(19) 0.0203(8) Uani d . 1 . .
H H42 0.1505 0.2672 0.1678 0.024 Uiso calc R 1 . .
C C43 0.20287(14) 0.1400(4) 0.1553(2) 0.0267(9) Uani d . 1 . .
H H43 0.1955 0.1183 0.1107 0.032 Uiso calc R 1 . .
C C44 0.24003(13) 0.0829(4) 0.1866(2) 0.0240(8) Uani d . 1 . .
H H44 0.2580 0.0221 0.1632 0.029 Uiso calc R 1 . .
C C45 0.25116(12) 0.1138(4) 0.2517(2) 0.0220(8) Uani d . 1 . .
H H45 0.2765 0.0738 0.2731 0.026 Uiso calc R 1 . .
C C46 0.22500(12) 0.2037(4) 0.28578(18) 0.0186(7) Uani d . 1 . .
H H46 0.2327 0.2254 0.3303 0.022 Uiso calc R 1 . .
C C47 0.15111(11) 0.3477(4) 0.38024(17) 0.0160(7) Uani d . 1 . .
C C48 0.14568(13) 0.2155(4) 0.39693(19) 0.0213(8) Uani d . 1 . .
H H48 0.1494 0.1495 0.3642 0.026 Uiso calc R 1 . .
C C49 0.13478(13) 0.1795(4) 0.46110(19) 0.0243(8) Uani d . 1 . .
H H49 0.1314 0.0893 0.4724 0.029 Uiso calc R 1 . .
C C50 0.12895(13) 0.2764(4) 0.50829(19) 0.0249(8) Uani d . 1 . .
H H50 0.1216 0.2521 0.5521 0.030 Uiso calc R 1 . .
C C51 0.13368(13) 0.4089(4) 0.49246(19) 0.0220(8) Uani d . 1 . .
H H51 0.1291 0.4744 0.5251 0.026 Uiso calc R 1 . .
C C52 0.14509(12) 0.4449(4) 0.42891(18) 0.0183(7) Uani d . 1 . .
H H52 0.1489 0.5352 0.4181 0.022 Uiso calc R 1 . .
C C53 0.19486(11) 0.5331(3) 0.28942(18) 0.0175(7) Uani d . 1 . .
C C54 0.22588(12) 0.5664(4) 0.3396(2) 0.0218(8) Uani d . 1 . .
H H54 0.2267 0.5176 0.3797 0.026 Uiso calc R 1 . .
C C55 0.25540(13) 0.6702(4) 0.3312(2) 0.0270(9) Uani d . 1 . .
H H55 0.2761 0.6934 0.3658 0.032 Uiso calc R 1 . .
C C56 0.25474(14) 0.7405(4) 0.2723(2) 0.0301(10) Uani d . 1 . .
H H56 0.2753 0.8110 0.2664 0.036 Uiso calc R 1 . .
C C57 0.22425(14) 0.7084(4) 0.2223(2) 0.0267(9) Uani d . 1 . .
H H57 0.2235 0.7581 0.1825 0.032 Uiso calc R 1 . .
C C58 0.19470(12) 0.6039(4) 0.22984(19) 0.0189(7) Uani d . 1 . .
H H58 0.1744 0.5805 0.1947 0.023 Uiso calc R 1 . .
C C61 0.03503(12) 0.4829(4) 0.33008(18) 0.0180(7) Uani d . 1 . .
C C62 0.03190(12) 0.3542(4) 0.35411(19) 0.0204(8) Uani d . 1 . .
H H62 0.0501 0.2865 0.3364 0.024 Uiso calc R 1 . .
C C63 0.00190(13) 0.3261(4) 0.40412(19) 0.0251(8) Uani d . 1 . .
H H63 -0.0006 0.2386 0.4202 0.030 Uiso calc R 1 . .
C C64 -0.02413(14) 0.4245(5) 0.4305(2) 0.0291(9) Uani d . 1 . .
H H64 -0.0445 0.4045 0.4646 0.035 Uiso calc R 1 . .
C C65 -0.02069(14) 0.5522(4) 0.4075(2) 0.0269(9) Uani d . 1 . .
H H65 -0.0387 0.6194 0.4260 0.032 Uiso calc R 1 . .
C C66 0.00901(13) 0.5831(4) 0.3575(2) 0.0242(8) Uani d . 1 . .
H H66 0.0116 0.6711 0.3421 0.029 Uiso calc R 1 . .
C C67 0.03590(12) 0.4853(3) 0.18693(17) 0.0160(7) Uani d . 1 . .
C C68 0.05620(13) 0.4409(4) 0.13041(19) 0.0224(8) Uani d . 1 . .
H H68 0.0880 0.4297 0.1299 0.027 Uiso calc R 1 . .
C C69 0.02988(14) 0.4124(4) 0.0739(2) 0.0265(9) Uani d . 1 . .
H H69 0.0438 0.3811 0.0351 0.032 Uiso calc R 1 . .
C C70 -0.01626(14) 0.4298(4) 0.0745(2) 0.0262(9) Uani d . 1 . .
H H70 -0.0343 0.4084 0.0365 0.031 Uiso calc R 1 . .
C C71 -0.03612(13) 0.4789(4) 0.1309(2) 0.0286(9) Uani d . 1 . .
H H71 -0.0677 0.4937 0.1309 0.034 Uiso calc R 1 . .
C C72 -0.01038(12) 0.5063(4) 0.18714(19) 0.0217(8) Uani d . 1 . .
H H72 -0.0242 0.5393 0.2257 0.026 Uiso calc R 1 . .
C C73 0.08879(12) 0.6811(3) 0.26314(18) 0.0157(7) Uani d . 1 . .
C C74 0.09200(12) 0.7526(4) 0.20413(19) 0.0211(8) Uani d . 1 . .
H H74 0.0786 0.7201 0.1643 0.025 Uiso calc R 1 . .
C C75 0.11520(13) 0.8723(4) 0.2046(2) 0.0243(8) Uani d . 1 . .
H H75 0.1167 0.9228 0.1651 0.029 Uiso calc R 1 . .
C C76 0.13587(13) 0.9175(4) 0.2620(2) 0.0244(8) Uani d . 1 . .
H H76 0.1525 0.9973 0.2614 0.029 Uiso calc R 1 . .
C C77 0.13264(12) 0.8477(4) 0.3206(2) 0.0210(8) Uani d . 1 . .
H H77 0.1470 0.8797 0.3598 0.025 Uiso calc R 1 . .
C C78 0.10834(12) 0.7309(4) 0.32183(19) 0.0198(8) Uani d . 1 . .
H H78 0.1050 0.6849 0.3623 0.024 Uiso calc R 1 . .
N N41 0.11134(10) 0.4116(3) 0.25563(14) 0.0159(6) Uani d . 1 . .
P P41 0.15782(3) 0.39312(9) 0.29476(4) 0.01339(17) Uani d . 1 . .
P P42 0.07035(3) 0.51324(9) 0.26050(4) 0.01424(18) Uani d . 1 . .

loop_
_atom_site_aniso_label
_atom_site_aniso_U_11
_atom_site_aniso_U_22
_atom_site_aniso_U_33
_atom_site_aniso_U_12
_atom_site_aniso_U_13
_atom_site_aniso_U_23
I1 0.01942(12) 0.02321(13) 0.02771(14) -0.00042(10) 0.00625(9) -0.00172(10)
I2 0.02414(13) 0.02105(13) 0.02784(14) -0.00082(10) 0.00618(10) 0.00332(10)
C1 0.0161(17) 0.0210(18) 0.0129(16) -0.0035(14) 0.0019(13) -0.0014(14)
C2 0.0157(17) 0.031(2) 0.0190(19) -0.0015(15) -0.0007(14) -0.0042(16)
C3 0.0193(19) 0.046(3) 0.024(2) 0.0003(18) 0.0038(16) -0.0007(19)
C4 0.023(2) 0.051(3) 0.020(2) -0.0071(19) 0.0028(16) 0.0096(19)
C5 0.034(2) 0.033(2) 0.019(2) -0.0098(18) -0.0063(16) 0.0097(17)
C6 0.0183(18) 0.0261(19) 0.0171(18) -0.0017(15) -0.0030(14) 0.0017(15)
C7 0.0163(17) 0.0158(17) 0.0184(18) 0.0025(13) 0.0006(13) -0.0007(14)
C8 0.0188(18) 0.0200(18) 0.024(2) 0.0012(15) -0.0031(15) 0.0003(15)
C9 0.029(2) 0.031(2) 0.024(2) 0.0043(17) -0.0087(16) 0.0006(17)
C10 0.037(2) 0.024(2) 0.035(2) 0.0031(18) -0.0048(19) 0.0105(18)
C11 0.039(3) 0.024(2) 0.047(3) -0.0070(19) -0.014(2) 0.005(2)
C12 0.027(2) 0.025(2) 0.030(2) -0.0044(17) -0.0104(17) 0.0044(17)
C13 0.0188(17) 0.0188(17) 0.0151(17) 0.0002(14) -0.0021(13) -0.0032(14)
C14 0.037(2) 0.027(2) 0.031(2) 0.0196(18) -0.0196(19) -0.0144(18)
C15 0.051(3) 0.032(2) 0.030(2) 0.017(2) -0.016(2) -0.0155(19)
C16 0.035(2) 0.026(2) 0.023(2) 0.0003(17) -0.0132(17) -0.0004(17)
C17 0.0218(19) 0.0241(19) 0.023(2) 0.0003(15) -0.0064(15) 0.0060(16)
C18 0.0191(18) 0.0210(18) 0.0194(18) 0.0041(14) 0.0021(14) 0.0009(15)
C21 0.0239(19) 0.0162(17) 0.0167(18) 0.0004(14) 0.0044(14) 0.0009(14)
C22 0.038(2) 0.026(2) 0.0174(19) -0.0094(18) -0.0078(16) 0.0025(16)
C23 0.038(2) 0.026(2) 0.025(2) -0.0111(18) -0.0047(18) -0.0004(17)
C24 0.040(2) 0.0174(19) 0.024(2) -0.0059(17) 0.0103(17) -0.0001(16)
C25 0.036(2) 0.026(2) 0.046(3) 0.0044(19) 0.009(2) 0.018(2)
C26 0.026(2) 0.029(2) 0.039(3) 0.0008(17) 0.0036(18) 0.0106(19)
C27 0.0237(19) 0.0171(17) 0.0133(17) 0.0034(14) 0.0008(14) 0.0003(14)
C28 0.029(2) 0.026(2) 0.0206(19) -0.0052(17) 0.0025(16) -0.0015(16)
C29 0.030(2) 0.030(2) 0.032(2) -0.0066(18) -0.0048(18) -0.0044(18)
C30 0.033(2) 0.030(2) 0.027(2) 0.0011(18) -0.0104(17) -0.0064(18)
C31 0.037(2) 0.036(2) 0.019(2) 0.0053(19) -0.0081(17) 0.0000(18)
C32 0.028(2) 0.039(2) 0.0166(19) 0.0016(18) 0.0032(16) 0.0030(17)
C33 0.0170(17) 0.0163(17) 0.0153(17) -0.0022(13) -0.0019(13) -0.0026(14)
C34 0.0228(19) 0.0147(17) 0.029(2) 0.0032(14) 0.0043(15) -0.0015(15)
C35 0.032(2) 0.0197(19) 0.027(2) 0.0052(16) -0.0049(17) 0.0000(16)
C36 0.024(2) 0.022(2) 0.040(2) 0.0064(16) -0.0063(18) -0.0071(18)
C37 0.022(2) 0.033(2) 0.030(2) 0.0017(17) 0.0065(16) -0.0112(18)
C38 0.0203(18) 0.0225(19) 0.0207(19) -0.0007(15) 0.0019(15) -0.0001(15)
N1 0.0237(16) 0.0204(15) 0.0113(14) 0.0031(13) 0.0037(12) 0.0009(12)
P1 0.0149(4) 0.0145(4) 0.0134(4) 0.0005(3) -0.0004(3) -0.0008(3)
P2 0.0184(4) 0.0151(4) 0.0134(4) 0.0010(3) 0.0019(3) 0.0003(3)
C41 0.0110(15) 0.0156(16) 0.0171(17) -0.0004(13) 0.0027(13) 0.0001(13)
C42 0.0203(18) 0.0213(18) 0.0192(18) 0.0023(15) -0.0004(14) -0.0020(15)
C43 0.033(2) 0.026(2) 0.021(2) 0.0062(17) -0.0004(16) -0.0081(17)
C44 0.027(2) 0.0175(18) 0.028(2) 0.0026(15) 0.0098(16) -0.0031(16)
C45 0.0153(17) 0.0200(18) 0.031(2) 0.0028(14) 0.0016(15) 0.0006(16)
C46 0.0191(18) 0.0187(17) 0.0181(18) -0.0027(14) 0.0011(14) -0.0010(14)
C47 0.0132(16) 0.0198(17) 0.0151(17) -0.0007(13) 0.0003(13) 0.0023(14)
C48 0.0254(19) 0.0190(18) 0.0195(19) 0.0005(15) -0.0009(15) 0.0014(15)
C49 0.025(2) 0.024(2) 0.024(2) -0.0038(16) -0.0006(16) 0.0048(16)
C50 0.027(2) 0.030(2) 0.0177(19) -0.0053(17) 0.0030(15) 0.0048(16)
C51 0.026(2) 0.0241(19) 0.0158(18) -0.0023(16) -0.0004(15) -0.0031(15)
C52 0.0201(18) 0.0177(17) 0.0169(18) -0.0010(14) -0.0015(14) 0.0001(14)
C53 0.0143(16) 0.0148(17) 0.0236(19) -0.0003(13) 0.0033(14) -0.0026(14)
C54 0.0217(19) 0.0186(18) 0.025(2) 0.0005(15) -0.0033(15) -0.0003(15)
C55 0.022(2) 0.023(2) 0.036(2) -0.0027(16) -0.0007(17) -0.0083(18)
C56 0.024(2) 0.0173(19) 0.050(3) -0.0054(16) 0.0124(19) -0.0062(18)
C57 0.032(2) 0.0196(19) 0.029(2) -0.0010(16) 0.0130(17) 0.0052(16)
C58 0.0201(18) 0.0167(17) 0.0203(18) -0.0003(14) 0.0068(14) 0.0007(14)
C61 0.0163(17) 0.0194(18) 0.0184(18) -0.0022(14) 0.0017(14) 0.0022(14)
C62 0.0172(17) 0.0198(18) 0.0242(19) 0.0011(14) 0.0014(14) -0.0012(15)
C63 0.028(2) 0.027(2) 0.0207(19) -0.0085(17) 0.0011(16) 0.0049(16)
C64 0.025(2) 0.043(3) 0.020(2) -0.0050(18) 0.0033(16) -0.0023(18)
C65 0.026(2) 0.027(2) 0.028(2) -0.0034(17) 0.0087(16) -0.0079(17)
C66 0.026(2) 0.0185(18) 0.028(2) 0.0015(15) 0.0056(16) -0.0038(16)
C67 0.0188(17) 0.0129(16) 0.0162(17) -0.0010(13) -0.0027(13) 0.0018(13)
C68 0.0233(19) 0.026(2) 0.0180(18) 0.0040(16) -0.0029(15) -0.0019(16)
C69 0.038(2) 0.023(2) 0.0183(19) 0.0039(17) -0.0049(17) 0.0002(16)
C70 0.030(2) 0.025(2) 0.023(2) -0.0083(17) -0.0126(16) 0.0086(16)
C71 0.0167(18) 0.036(2) 0.033(2) -0.0052(17) -0.0039(16) 0.0116(19)
C72 0.0192(18) 0.026(2) 0.0198(19) 0.0016(15) 0.0031(14) 0.0049(16)
C73 0.0165(17) 0.0117(16) 0.0190(17) 0.0029(13) 0.0006(13) -0.0013(13)
C74 0.0216(19) 0.0197(18) 0.0218(19) 0.0005(15) -0.0034(15) -0.0013(15)
C75 0.029(2) 0.0186(18) 0.025(2) -0.0003(16) 0.0047(16) 0.0048(16)
C76 0.028(2) 0.0161(18) 0.030(2) -0.0016(15) 0.0056(16) -0.0026(16)
C77 0.0196(18) 0.0177(18) 0.026(2) 0.0013(14) -0.0022(15) -0.0046(15)
C78 0.0193(18) 0.0192(18) 0.0209(19) 0.0049(14) -0.0013(14) 0.0021(15)
N41 0.0173(15) 0.0158(14) 0.0145(14) 0.0011(12) -0.0007(11) -0.0003(12)
P41 0.0143(4) 0.0124(4) 0.0134(4) -0.0002(3) 0.0000(3) 0.0003(3)
P42 0.0140(4) 0.0143(4) 0.0144(4) -0.0001(3) 0.0009(3) 0.0005(3)

loop_
_atom_type_symbol
_atom_type_description
_atom_type_scat_dispersion_real
_atom_type_scat_dispersion_imag
_atom_type_scat_source
C C 0.0033 0.0016 'International Tables Vol C Tables 4.2.6.8 and 6.1.1.4'
H H 0.0000 0.0000 'International Tables Vol C Tables 4.2.6.8 and 6.1.1.4'
N N 0.0061 0.0033 'International Tables Vol C Tables 4.2.6.8 and 6.1.1.4'
P P 0.1023 0.0942 'International Tables Vol C Tables 4.2.6.8 and 6.1.1.4'
I I -0.4742 1.8119 'International Tables Vol C Tables 4.2.6.8 and 6.1.1.4'

loop_
_geom_angle_atom_site_label_1
_geom_angle_atom_site_label_2
_geom_angle_atom_site_label_3
_geom_angle_site_symmetry_1
_geom_angle_site_symmetry_3
_geom_angle
_geom_angle_publ_flag
C6 C1 C2 . . 120.7(3) ?
C6 C1 P1 . . 119.2(3) ?
C2 C1 P1 . . 119.6(3) ?
C3 C2 C1 . . 119.2(4) ?
C3 C2 H2 . . 120.4 ?
C1 C2 H2 . . 120.4 ?
C4 C3 C2 . . 120.1(4) ?
C4 C3 H3 . . 120.0 ?
C2 C3 H3 . . 120.0 ?
C3 C4 C5 . . 120.7(4) ?
C3 C4 H4 . . 119.6 ?
C5 C4 H4 . . 119.6 ?
C4 C5 C6 . . 120.2(4) ?
C4 C5 H5 . . 119.9 ?
C6 C5 H5 . . 119.9 ?
C1 C6 C5 . . 119.1(4) ?
C1 C6 H6 . . 120.5 ?
C5 C6 H6 . . 120.5 ?
C12 C7 C8 . . 119.4(3) ?
C12 C7 P1 . . 122.7(3) ?
C8 C7 P1 . . 117.9(3) ?
C9 C8 C7 . . 120.1(4) ?
C9 C8 H8 . . 119.9 ?
C7 C8 H8 . . 119.9 ?
C8 C9 C10 . . 120.1(4) ?
C8 C9 H9 . . 120.0 ?
C10 C9 H9 . . 120.0 ?
C11 C10 C9 . . 120.1(4) ?
C11 C10 H10 . . 119.9 ?
C9 C10 H10 . . 119.9 ?
C10 C11 C12 . . 120.2(4) ?
C10 C11 H11 . . 119.9 ?
C12 C11 H11 . . 119.9 ?
C11 C12 C7 . . 120.1(4) ?
C11 C12 H12 . . 120.0 ?
C7 C12 H12 . . 120.0 ?
C18 C13 C14 . . 119.8(3) ?
C18 C13 P1 . . 121.0(3) ?
C14 C13 P1 . . 119.0(3) ?
C15 C14 C13 . . 119.8(4) ?
C15 C14 H14 . . 120.1 ?
C13 C14 H14 . . 120.1 ?
C16 C15 C14 . . 120.3(4) ?
C16 C15 H15 . . 119.8 ?
C14 C15 H15 . . 119.8 ?
C17 C16 C15 . . 119.8(4) ?
C17 C16 H16 . . 120.1 ?
C15 C16 H16 . . 120.1 ?
C16 C17 C18 . . 120.0(4) ?
C16 C17 H17 . . 120.0 ?
C18 C17 H17 . . 120.0 ?
C13 C18 C17 . . 120.2(4) ?
C13 C18 H18 . . 119.9 ?
C17 C18 H18 . . 119.9 ?
C26 C21 C22 . . 118.7(4) ?
C26 C21 P2 . . 123.0(3) ?
C22 C21 P2 . . 118.0(3) ?
C23 C22 C21 . . 120.1(4) ?
C23 C22 H22 . . 120.0 ?
C21 C22 H22 . . 120.0 ?
C24 C23 C22 . . 120.0(4) ?
C24 C23 H23 . . 120.0 ?
C22 C23 H23 . . 120.0 ?
C25 C24 C23 . . 120.2(4) ?
C25 C24 H24 . . 119.9 ?
C23 C24 H24 . . 119.9 ?
C24 C25 C26 . . 120.8(4) ?
C24 C25 H25 . . 119.6 ?
C26 C25 H25 . . 119.6 ?
C21 C26 C25 . . 120.1(4) ?
C21 C26 H26 . . 119.9 ?
C25 C26 H26 . . 119.9 ?
C28 C27 C32 . . 119.7(4) ?
C28 C27 P2 . . 118.2(3) ?
C32 C27 P2 . . 122.1(3) ?
C27 C28 C29 . . 119.6(4) ?
C27 C28 H28 . . 120.2 ?
C29 C28 H28 . . 120.2 ?
C30 C29 C28 . . 120.3(4) ?
C30 C29 H29 . . 119.9 ?
C28 C29 H29 . . 119.9 ?
C31 C30 C29 . . 120.2(4) ?
C31 C30 H30 . . 119.9 ?
C29 C30 H30 . . 119.9 ?
C30 C31 C32 . . 121.0(4) ?
C30 C31 H31 . . 119.5 ?
C32 C31 H31 . . 119.5 ?
C31 C32 C27 . . 119.3(4) ?
C31 C32 H32 . . 120.4 ?
C27 C32 H32 . . 120.4 ?
C34 C33 C38 . . 120.0(3) ?
C34 C33 P2 . . 119.6(3) ?
C38 C33 P2 . . 120.4(3) ?
C33 C34 C35 . . 119.7(4) ?
C33 C34 H34 . . 120.1 ?
C35 C34 H34 . . 120.1 ?
C36 C35 C34 . . 120.4(4) ?
C36 C35 H35 . . 119.8 ?
C34 C35 H35 . . 119.8 ?
C35 C36 C37 . . 120.2(4) ?
C35 C36 H36 . . 119.9 ?
C37 C36 H36 . . 119.9 ?
C36 C37 C38 . . 120.2(4) ?
C36 C37 H37 . . 119.9 ?
C38 C37 H37 . . 119.9 ?
C37 C38 C33 . . 119.4(4) ?
C37 C38 H38 . . 120.3 ?
C33 C38 H38 . . 120.3 ?
P1 N1 P2 . . 137.6(2) ?
N1 P1 C7 . . 115.30(16) ?
N1 P1 C13 . . 110.04(17) ?
C7 P1 C13 . . 110.25(17) ?
N1 P1 C1 . . 110.25(17) ?
C7 P1 C1 . . 106.47(17) ?
C13 P1 C1 . . 103.87(17) ?
N1 P2 C33 . . 106.68(16) ?
N1 P2 C21 . . 114.89(17) ?
C33 P2 C21 . . 106.23(17) ?
N1 P2 C27 . . 111.18(17) ?
C33 P2 C27 . . 108.79(16) ?
C21 P2 C27 . . 108.80(17) ?
C42 C41 C46 . . 119.2(3) ?
C42 C41 P41 . . 120.1(3) ?
C46 C41 P41 . . 120.3(3) ?
C43 C42 C41 . . 119.9(3) ?
C43 C42 H42 . . 120.0 ?
C41 C42 H42 . . 120.0 ?
C44 C43 C42 . . 120.3(4) ?
C44 C43 H43 . . 119.9 ?
C42 C43 H43 . . 119.9 ?
C43 C44 C45 . . 120.5(4) ?
C43 C44 H44 . . 119.8 ?
C45 C44 H44 . . 119.8 ?
C44 C45 C46 . . 119.7(3) ?
C44 C45 H45 . . 120.2 ?
C46 C45 H45 . . 120.2 ?
C45 C46 C41 . . 120.4(3) ?
C45 C46 H46 . . 119.8 ?
C41 C46 H46 . . 119.8 ?
C48 C47 C52 . . 119.3(3) ?
C48 C47 P41 . . 119.6(3) ?
C52 C47 P41 . . 120.5(3) ?
C49 C48 C47 . . 120.6(4) ?
C49 C48 H48 . . 119.7 ?
C47 C48 H48 . . 119.7 ?
C50 C49 C48 . . 119.3(4) ?
C50 C49 H49 . . 120.3 ?
C48 C49 H49 . . 120.3 ?
C49 C50 C51 . . 121.0(4) ?
C49 C50 H50 . . 119.5 ?
C51 C50 H50 . . 119.5 ?
C52 C51 C50 . . 119.8(4) ?
C52 C51 H51 . . 120.1 ?
C50 C51 H51 . . 120.1 ?
C51 C52 C47 . . 120.0(3) ?
C51 C52 H52 . . 120.0 ?
C47 C52 H52 . . 120.0 ?
C54 C53 C58 . . 119.2(3) ?
C54 C53 P41 . . 122.7(3) ?
C58 C53 P41 . . 117.8(3) ?
C55 C54 C53 . . 120.3(4) ?
C55 C54 H54 . . 119.9 ?
C53 C54 H54 . . 119.9 ?
C54 C55 C56 . . 120.1(4) ?
C54 C55 H55 . . 120.0 ?
C56 C55 H55 . . 120.0 ?
C57 C56 C55 . . 120.2(4) ?
C57 C56 H56 . . 119.9 ?
C55 C56 H56 . . 119.9 ?
C56 C57 C58 . . 120.4(4) ?
C56 C57 H57 . . 119.8 ?
C58 C57 H57 . . 119.8 ?
C57 C58 C53 . . 119.8(4) ?
C57 C58 H58 . . 120.1 ?
C53 C58 H58 . . 120.1 ?
C62 C61 C66 . . 120.1(3) ?
C62 C61 P42 . . 118.4(3) ?
C66 C61 P42 . . 121.4(3) ?
C63 C62 C61 . . 119.5(4) ?
C63 C62 H62 . . 120.2 ?
C61 C62 H62 . . 120.2 ?
C64 C63 C62 . . 120.3(4) ?
C64 C63 H63 . . 119.8 ?
C62 C63 H63 . . 119.8 ?
C63 C64 C65 . . 120.3(4) ?
C63 C64 H64 . . 119.8 ?
C65 C64 H64 . . 119.8 ?
C64 C65 C66 . . 120.6(4) ?
C64 C65 H65 . . 119.7 ?
C66 C65 H65 . . 119.7 ?
C65 C66 C61 . . 119.2(4) ?
C65 C66 H66 . . 120.4 ?
C61 C66 H66 . . 120.4 ?
C68 C67 C72 . . 120.2(3) ?
C68 C67 P42 . . 118.9(3) ?
C72 C67 P42 . . 120.9(3) ?
C67 C68 C69 . . 119.8(4) ?
C67 C68 H68 . . 120.1 ?
C69 C68 H68 . . 120.1 ?
C70 C69 C68 . . 120.1(4) ?
C70 C69 H69 . . 119.9 ?
C68 C69 H69 . . 119.9 ?
C69 C70 C71 . . 119.5(4) ?
C69 C70 H70 . . 120.2 ?
C71 C70 H70 . . 120.2 ?
C72 C71 C70 . . 120.7(4) ?
C72 C71 H71 . . 119.7 ?
C70 C71 H71 . . 119.7 ?
C71 C72 C67 . . 119.6(4) ?
C71 C72 H72 . . 120.2 ?
C67 C72 H72 . . 120.2 ?
C74 C73 C78 . . 119.8(3) ?
C74 C73 P42 . . 119.7(3) ?
C78 C73 P42 . . 119.2(3) ?
C75 C74 C73 . . 119.3(4) ?
C75 C74 H74 . . 120.4 ?
C73 C74 H74 . . 120.4 ?
C76 C75 C74 . . 120.3(4) ?
C76 C75 H75 . . 119.8 ?
C74 C75 H75 . . 119.8 ?
C75 C76 C77 . . 120.7(4) ?
C75 C76 H76 . . 119.6 ?
C77 C76 H76 . . 119.6 ?
C76 C77 C78 . . 120.0(4) ?
C76 C77 H77 . . 120.0 ?
C78 C77 H77 . . 120.0 ?
C77 C78 C73 . . 119.8(3) ?
C77 C78 H78 . . 120.1 ?
C73 C78 H78 . . 120.1 ?
P41 N41 P42 . . 134.4(2) ?
N41 P41 C41 . . 106.87(16) ?
N41 P41 C53 . . 113.68(16) ?
C41 P41 C53 . . 104.59(16) ?
N41 P41 C47 . . 113.20(16) ?
C41 P41 C47 . . 108.04(16) ?
C53 P41 C47 . . 109.91(17) ?
N41 P42 C73 . . 112.57(16) ?
N41 P42 C61 . . 113.26(16) ?
C73 P42 C61 . . 108.84(17) ?
N41 P42 C67 . . 105.34(16) ?
C73 P42 C67 . . 109.91(16) ?
C61 P42 C67 . . 106.69(17) ?

loop_
_geom_bond_atom_site_label_1
_geom_bond_atom_site_label_2
_geom_bond_site_symmetry_2
_geom_bond_distance
_geom_bond_publ_flag
C1 C6 . 1.383(5) ?
C1 C2 . 1.403(5) ?
C1 P1 . 1.805(4) ?
C2 C3 . 1.394(5) ?
C2 H2 . 0.95 ?
C3 C4 . 1.372(6) ?
C3 H3 . 0.95 ?
C4 C5 . 1.384(6) ?
C4 H4 . 0.95 ?
C5 C6 . 1.397(5) ?
C5 H5 . 0.95 ?
C6 H6 . 0.95 ?
C7 C12 . 1.398(5) ?
C7 C8 . 1.402(5) ?
C7 P1 . 1.795(4) ?
C8 C9 . 1.387(5) ?
C8 H8 . 0.95 ?
C9 C10 . 1.394(6) ?
C9 H9 . 0.95 ?
C10 C11 . 1.385(6) ?
C10 H10 . 0.95 ?
C11 C12 . 1.394(6) ?
C11 H11 . 0.95 ?
C12 H12 . 0.95 ?
C13 C18 . 1.379(5) ?
C13 C14 . 1.395(5) ?
C13 P1 . 1.798(4) ?
C14 C15 . 1.387(6) ?
C14 H14 . 0.95 ?
C15 C16 . 1.385(6) ?
C15 H15 . 0.95 ?
C16 C17 . 1.381(6) ?
C16 H16 . 0.95 ?
C17 C18 . 1.394(5) ?
C17 H17 . 0.95 ?
C18 H18 . 0.95 ?
C21 C26 . 1.388(5) ?
C21 C22 . 1.411(5) ?
C21 P2 . 1.797(4) ?
C22 C23 . 1.392(6) ?
C22 H22 . 0.95 ?
C23 C24 . 1.375(6) ?
C23 H23 . 0.95 ?
C24 C25 . 1.370(6) ?
C24 H24 . 0.95 ?
C25 C26 . 1.389(6) ?
C25 H25 . 0.95 ?
C26 H26 . 0.95 ?
C27 C28 . 1.395(5) ?
C27 C32 . 1.404(5) ?
C27 P2 . 1.804(4) ?
C28 C29 . 1.396(6) ?
C28 H28 . 0.95 ?
C29 C30 . 1.378(6) ?
C29 H29 . 0.95 ?
C30 C31 . 1.374(6) ?
C30 H30 . 0.95 ?
C31 C32 . 1.386(6) ?
C31 H31 . 0.95 ?
C32 H32 . 0.95 ?
C33 C34 . 1.388(5) ?
C33 C38 . 1.408(5) ?
C33 P2 . 1.797(4) ?
C34 C35 . 1.395(5) ?
C34 H34 . 0.95 ?
C35 C36 . 1.382(6) ?
C35 H35 . 0.95 ?
C36 C37 . 1.387(6) ?
C36 H36 . 0.95 ?
C37 C38 . 1.392(5) ?
C37 H37 . 0.95 ?
C38 H38 . 0.95 ?
N1 P1 . 1.579(3) ?
N1 P2 . 1.587(3) ?
C41 C42 . 1.397(5) ?
C41 C46 . 1.405(5) ?
C41 P41 . 1.793(4) ?
C42 C43 . 1.393(5) ?
C42 H42 . 0.95 ?
C43 C44 . 1.385(6) ?
C43 H43 . 0.95 ?
C44 C45 . 1.387(6) ?
C44 H44 . 0.95 ?
C45 C46 . 1.391(5) ?
C45 H45 . 0.95 ?
C46 H46 . 0.95 ?
C47 C48 . 1.395(5) ?
C47 C52 . 1.408(5) ?
C47 P41 . 1.804(4) ?
C48 C49 . 1.393(5) ?
C48 H48 . 0.95 ?
C49 C50 . 1.385(6) ?
C49 H49 . 0.95 ?
C50 C51 . 1.391(5) ?
C50 H50 . 0.95 ?
C51 C52 . 1.385(5) ?
C51 H51 . 0.95 ?
C52 H52 . 0.95 ?
C53 C54 . 1.396(5) ?
C53 C58 . 1.403(5) ?
C53 P41 . 1.802(4) ?
C54 C55 . 1.384(5) ?
C54 H54 . 0.95 ?
C55 C56 . 1.388(6) ?
C55 H55 . 0.95 ?
C56 C57 . 1.380(6) ?
C56 H56 . 0.95 ?
C57 C58 . 1.387(5) ?
C57 H57 . 0.95 ?
C58 H58 . 0.95 ?
C61 C62 . 1.398(5) ?
C61 C66 . 1.400(5) ?
C61 P42 . 1.800(4) ?
C62 C63 . 1.392(5) ?
C62 H62 . 0.95 ?
C63 C64 . 1.378(6) ?
C63 H63 . 0.95 ?
C64 C65 . 1.383(6) ?
C64 H64 . 0.95 ?
C65 C66 . 1.393(5) ?
C65 H65 . 0.95 ?
C66 H66 . 0.95 ?
C67 C68 . 1.380(5) ?
C67 C72 . 1.390(5) ?
C67 P42 . 1.807(4) ?
C68 C69 . 1.398(5) ?
C68 H68 . 0.95 ?
C69 C70 . 1.381(6) ?
C69 H69 . 0.95 ?
C70 C71 . 1.388(6) ?
C70 H70 . 0.95 ?
C71 C72 . 1.383(6) ?
C71 H71 . 0.95 ?
C72 H72 . 0.95 ?
C73 C74 . 1.402(5) ?
C73 C78 . 1.403(5) ?
C73 P42 . 1.792(4) ?
C74 C75 . 1.397(5) ?
C74 H74 . 0.95 ?
C75 C76 . 1.378(6) ?
C75 H75 . 0.95 ?
C76 C77 . 1.385(6) ?
C76 H76 . 0.95 ?
C77 C78 . 1.389(5) ?
C77 H77 . 0.95 ?
C78 H78 . 0.95 ?
N41 P41 . 1.585(3) ?
N41 P42 . 1.601(3) ?
